data_7040622
loop_
_publ_author_name
'Zhang, Jin'
'Zhang, Haifeng'
'Chen, Yanmei'
'Zhang, Xiangfei'
'Li, Yahong'
'Liu, Wei'
'Dong, Yaping'

_publ_section_title
;
 A series of dinuclear lanthanide complexes with slow magnetic relaxation
 for Dy2 and Ho2.
;
_journal_issue 41
_journal_name_full 'Dalton transactions (Cambridge, England : 2003)'
_journal_page_first 16463
_journal_page_last 16470
_journal_paper_doi 10.1039/c6dt02962k
_journal_volume 45
_journal_year 2016
_chemical_formula_moiety 'C89 H89 Eu4 N9 O28'
_chemical_formula_sum 'C89 H89 Eu4 N9 O28'
_chemical_formula_weight 2340.58
_chemical_name_systematic
; 
 ? 
;
_space_group_IT_number 2
_symmetry_cell_setting triclinic
_symmetry_space_group_name_Hall '-P 1'
_symmetry_space_group_name_H-M 'P -1'
_atom_sites_solution_hydrogens geom
_atom_sites_solution_primary direct
_atom_sites_solution_secondary difmap
_audit_block_doi 10.5517/ccdc.csd.cc1lw5pb
_audit_creation_method SHELXL-97
_audit_update_record
;
2016-08-31 deposited with the CCDC.
2016-09-13 downloaded from the CCDC.
;
_cell_angle_alpha 90.536(9)
_cell_angle_beta 101.438(9)
_cell_angle_gamma 110.479(9)
_cell_formula_units_Z 1
_cell_length_a 11.674(3)
_cell_length_b 13.246(4)
_cell_length_c 15.465(5)
_cell_measurement_reflns_used 6866
_cell_measurement_temperature 223(2)
_cell_measurement_theta_max 27.41
_cell_measurement_theta_min 2.56
_cell_volume 2187.7(11)
_computing_cell_refinement 'SAINT (Bruker, 2005)'
_computing_data_collection 'APEX-II (Bruker, 2005)'
_computing_data_reduction 'SAINT (Bruker, 2005)'
_computing_molecular_graphics 'Bruker SHELXTL'
_computing_publication_material 'Bruker SHELXTL'
_computing_structure_refinement 'SHELXL-97 (Sheldrick, 1997)'
_computing_structure_solution 'SHELXS-97 (Sheldrick, 1990)'
_diffrn_ambient_temperature 223(2)
_diffrn_measured_fraction_theta_full 0.973
_diffrn_measured_fraction_theta_max 0.973
_diffrn_measurement_device_type 'Bruker APEXII CCD'
_diffrn_measurement_method '\f and \w scans'
_diffrn_radiation_monochromator graphite
_diffrn_radiation_source 'fine-focus sealed tube'
_diffrn_radiation_type MoK\a
_diffrn_radiation_wavelength 0.71073
_diffrn_reflns_av_R_equivalents 0.1305
_diffrn_reflns_av_unetI/netI 0.0630
_diffrn_reflns_limit_h_max 13
_diffrn_reflns_limit_h_min -13
_diffrn_reflns_limit_k_max 15
_diffrn_reflns_limit_k_min -15
_diffrn_reflns_limit_l_max 18
_diffrn_reflns_limit_l_min -18
_diffrn_reflns_number 66081
_diffrn_reflns_theta_full 25.00
_diffrn_reflns_theta_max 25.00
_diffrn_reflns_theta_min 2.56
_exptl_absorpt_coefficient_mu 2.915
_exptl_absorpt_correction_T_max 0.511
_exptl_absorpt_correction_T_min 0.502
_exptl_absorpt_correction_type multi-scan
_exptl_absorpt_process_details SADABS
_exptl_crystal_colour yellow
_exptl_crystal_density_diffrn 1.777
_exptl_crystal_density_meas ?
_exptl_crystal_density_method 'not measured'
_exptl_crystal_description block
_exptl_crystal_F_000 1162
_exptl_crystal_size_max 0.24
_exptl_crystal_size_mid 0.24
_exptl_crystal_size_min 0.23
_refine_diff_density_max 3.619
_refine_diff_density_min -2.663
_refine_diff_density_rms 0.297
_refine_ls_extinction_method none
_refine_ls_goodness_of_fit_ref 1.248
_refine_ls_hydrogen_treatment mixed
_refine_ls_matrix_type full
_refine_ls_number_parameters 574
_refine_ls_number_reflns 7497
_refine_ls_number_restraints 31
_refine_ls_restrained_S_all 1.259
_refine_ls_R_factor_all 0.1058
_refine_ls_R_factor_gt 0.0834
_refine_ls_shift/su_max 0.019
_refine_ls_shift/su_mean 0.000
_refine_ls_structure_factor_coef Fsqd
_refine_ls_weighting_details 'calc w=1/[\s^2^(Fo^2^)+(0.0419P)^2^+105.5546P] where P=(Fo^2^+2Fc^2^)/3'
_refine_ls_weighting_scheme calc
_refine_ls_wR_factor_gt 0.2104
_refine_ls_wR_factor_ref 0.2282
_reflns_number_gt 5931
_reflns_number_total 7705
_reflns_threshold_expression >2sigma(I)
_cod_data_source_file c6dt02962k2.cif
_cod_data_source_block t
_cod_depositor_comments
;
The following automatic conversions were performed:

'_symmetry_cell_setting' value 'Triclinic' changed to 'triclinic'
according to
/usr/data/users/saulius/crontab/automatic-downloads/rss-feeds/RSC/lib/dictionaries/cif_core.dic
dictionary named 'cif_core.dic' version 2.4.2 from 2011-04-26.

'_exptl_crystal_density_meas' value 'not measured' was changed to '?'
- the value is perceived as not measured.

Automatic conversion script
Id: cif_fix_values 4268 2015-11-12 08:31:59Z antanas 

 Adding full bibliography for 7040616--7040622.cif.
;
_cod_database_code 7040622

loop_
_symmetry_equiv_pos_as_xyz
'x, y, z'
'-x, -y, -z'

loop_
_atom_site_label
_atom_site_type_symbol
_atom_site_fract_x
_atom_site_fract_y
_atom_site_fract_z
_atom_site_U_iso_or_equiv
_atom_site_adp_type
_atom_site_occupancy
_atom_site_symmetry_multiplicity
_atom_site_calc_flag
_atom_site_refinement_flags
_atom_site_disorder_assembly
_atom_site_disorder_group
Eu1 Eu 0.68572(4) 0.37008(4) 0.29534(3) 0.01959(13) Uani 1 1 d DU A -1
N1 N 0.6204(7) 0.3115(7) 0.4359(6) 0.020(2) Uani 1 1 d . A -1
C1 C 0.7070(10) 0.1421(9) 0.3742(7) 0.024(3) Uani 1 1 d . A -1
O1 O 0.6957(8) 0.2069(6) 0.3117(5) 0.038(2) Uani 1 1 d . A -1
Eu2 Eu 0.75445(4) 0.67458(4) 0.27507(3) 0.01831(13) Uani 1 1 d D A -1
O2 O 0.7102(6) 0.5342(5) 0.3703(4) 0.0195(17) Uani 1 1 d . A -1
N2 N 0.7118(8) 0.7223(7) 0.1192(6) 0.022(2) Uani 1 1 d . A -1
C2 C 0.6694(9) 0.1457(8) 0.4544(7) 0.020(2) Uani 1 1 d . A -1
N3 N 0.4317(9) 0.2767(8) 0.1892(6) 0.030(3) Uani 1 1 d . A -1
O3 O 0.8772(7) 0.7238(6) 0.4357(5) 0.027(2) Uani 1 1 d . A -1
C3 C 0.6758(9) 0.0658(8) 0.5165(7) 0.021(3) Uani 1 1 d . A -1
N4 N 0.5285(8) 0.7001(7) 0.3031(6) 0.028(2) Uani 1 1 d . A -1
O4 O 0.8652(6) 0.8465(6) 0.2706(5) 0.0217(18) Uani 1 1 d . A -1
C4 C 0.6418(10) 0.0619(8) 0.6001(8) 0.025(3) Uani 1 1 d . A -1
H4 H 0.6168 0.1161 0.6192 0.030 Uiso 1 1 calc R A -1
O5 O 0.6967(6) 0.5073(6) 0.1945(5) 0.0194(17) Uani 1 1 d . A -1
C5 C 0.6450(10) -0.0200(10) 0.6532(8) 0.031(3) Uani 1 1 d . A -1
H5 H 0.6218 -0.0202 0.7074 0.037 Uiso 1 1 calc R A -1
O6 O 0.7976(8) 0.3608(7) 0.1725(6) 0.045(2) Uani 1 1 d . A -1
C6 C 0.6821(11) -0.1025(9) 0.6276(9) 0.035(3) Uani 1 1 d . A -1
H6 H 0.6818 -0.1581 0.6640 0.042 Uiso 1 1 calc R A -1
C7 C 0.7186(11) -0.1019(9) 0.5497(9) 0.033(3) Uani 1 1 d . A -1
H7 H 0.7444 -0.1568 0.5333 0.040 Uiso 1 1 calc R A -1
O7 O 0.90764(7) 0.4541(8) 0.32902(7) 0.087(3) Uani 1 1 d DU A -1
H7A H 0.9416 0.4478 0.2867 0.105 Uiso 1 1 d RD A -1
C42 C 1.05851(15) 0.5505(2) 0.4485(5) 0.0845(9) Uiso 1 1 d DU A -1
H42A H 1.0830 0.5535 0.5117 0.127 Uiso 1 1 calc R A -1
H42B H 1.0455 0.6160 0.4320 0.127 Uiso 1 1 calc RD A -1
H42C H 1.1232 0.5426 0.4222 0.127 Uiso 1 1 calc R A -1
C41 C 0.9386(2) 0.4551(3) 0.41608(8) 0.0846(10) Uiso 1 1 d DU A -1
H41A H 0.9508 0.3884 0.4322 0.102 Uiso 1 1 calc RD A -1
H41B H 0.8727 0.4618 0.4426 0.102 Uiso 1 1 calc RD A -1
O8 O 0.4587(7) 0.3352(7) 0.2606(5) 0.028(2) Uani 1 1 d . A -1
C8 C 0.7180(9) -0.0179(8) 0.4926(7) 0.022(3) Uani 1 1 d . A -1
O9 O 0.5231(7) 0.2628(6) 0.1644(6) 0.032(2) Uani 1 1 d . A -1
C9 C 0.7577(11) -0.0177(9) 0.4104(9) 0.033(3) Uani 1 1 d . A -1
H9 H 0.7854 -0.0719 0.3950 0.040 Uiso 1 1 calc R A -1
C10 C 0.7553(10) 0.0592(9) 0.3559(8) 0.028(3) Uani 1 1 d . A -1
H10 H 0.7856 0.0597 0.3046 0.033 Uiso 1 1 calc R A -1
O10 O 0.3244(8) 0.2349(9) 0.1468(7) 0.055(3) Uani 1 1 d . A -1
C11 C 0.6219(9) 0.2287(8) 0.4768(7) 0.019(2) Uani 1 1 d . A -1
H11 H 0.5886 0.2202 0.5273 0.022 Uiso 1 1 calc R A -1
O11 O 0.95337(8) 0.65616(8) 0.2748(2) 0.060(3) Uani 1 1 d D A -1
H11A H 0.9547 0.5971 0.2961 0.071 Uiso 1 1 d RD A -1
O12 O 0.6261(7) 0.7346(7) 0.3596(5) 0.033(2) Uani 1 1 d . A -1
C12 C 0.5661(8) 0.3828(8) 0.4736(7) 0.019(2) Uani 1 1 d U A -1
H12A H 0.5216 0.3463 0.5178 0.023 Uiso 1 1 calc R A -1
H12B H 0.5065 0.3977 0.4271 0.023 Uiso 1 1 calc R A -1
O13 O 0.5257(7) 0.6414(8) 0.2372(6) 0.042(2) Uani 1 1 d . A -1
C13 C 0.6671(9) 0.4880(8) 0.5156(7) 0.020(2) Uani 1 1 d U A -1
C14 C 0.7330(9) 0.5579(8) 0.4595(7) 0.018(2) Uani 1 1 d . A -1
O14 O 0.4332(8) 0.7189(8) 0.3109(6) 0.049(3) Uani 1 1 d . A -1
C15 C 0.8256(9) 0.6577(8) 0.4965(7) 0.021(3) Uani 1 1 d . A -1
C16 C 0.8595(12) 0.6858(9) 0.5874(8) 0.034(3) Uani 1 1 d . A -1
H16 H 0.9241 0.7502 0.6110 0.041 Uiso 1 1 calc R A -1
C17 C 0.7937(12) 0.6140(9) 0.6432(8) 0.035(3) Uani 1 1 d . A -1
H17 H 0.8127 0.6315 0.7040 0.042 Uiso 1 1 calc R A -1
C18 C 0.7001(11) 0.5170(9) 0.6055(7) 0.030(3) Uani 1 1 d . A -1
H18 H 0.6580 0.4697 0.6425 0.036 Uiso 1 1 calc R A -1
C19 C 0.9885(11) 0.8172(10) 0.4669(8) 0.032(3) Uani 1 1 d . A -1
H19A H 1.0154 0.8183 0.5299 0.048 Uiso 1 1 calc R A -1
H19B H 0.9710 0.8816 0.4532 0.048 Uiso 1 1 calc R A -1
H19C H 1.0535 0.8143 0.4386 0.048 Uiso 1 1 calc R A -1
C20 C 0.8971(9) 0.9250(8) 0.2180(7) 0.022(3) Uani 1 1 d . A -1
C21 C 0.8415(9) 0.9152(9) 0.1269(7) 0.022(2) Uani 1 1 d . A -1
C22 C 0.8810(9) 1.0061(9) 0.0749(7) 0.022(2) Uani 1 1 d . A -1
C23 C 0.8263(10) 1.0071(9) -0.0150(8) 0.026(3) Uani 1 1 d . A -1
H23 H 0.7583 0.9469 -0.0427 0.031 Uiso 1 1 calc R A -1
C24 C 0.8698(10) 1.0933(10) -0.0626(9) 0.033(3) Uani 1 1 d . A -1
H24 H 0.8303 1.0908 -0.1215 0.040 Uiso 1 1 calc R A -1
C25 C 0.9733(10) 1.1858(9) -0.0242(9) 0.032(3) Uani 1 1 d . A -1
H25 H 1.0033 1.2443 -0.0569 0.038 Uiso 1 1 calc R A -1
C26 C 1.0281(9) 1.1869(8) 0.0622(8) 0.026(3) Uani 1 1 d . A -1
H26 H 1.0974 1.2471 0.0880 0.032 Uiso 1 1 calc R A -1
C27 C 0.9847(9) 1.1010(8) 0.1139(8) 0.025(3) Uani 1 1 d . A -1
C28 C 1.0428(10) 1.1055(9) 0.2035(8) 0.027(3) Uani 1 1 d . A -1
H28 H 1.1112 1.1668 0.2285 0.032 Uiso 1 1 calc R A -1
C29 C 1.0015(10) 1.0222(9) 0.2549(8) 0.028(3) Uani 1 1 d . A -1
H29 H 1.0411 1.0284 0.3142 0.033 Uiso 1 1 calc R A -1
C30 C 0.7495(9) 0.8130(8) 0.0841(7) 0.022(2) Uani 1 1 d . A -1
H30 H 0.7136 0.8128 0.0247 0.027 Uiso 1 1 calc R A -1
C31 C 0.6238(9) 0.6290(9) 0.0573(7) 0.023(3) Uani 1 1 d . A -1
H31A H 0.5965 0.6545 0.0011 0.028 Uiso 1 1 calc R A -1
H31B H 0.5505 0.5931 0.0814 0.028 Uiso 1 1 calc R A -1
C32 C 0.6861(10) 0.5502(9) 0.0429(7) 0.024(3) Uani 1 1 d . A -1
C33 C 0.7196(9) 0.4935(8) 0.1137(7) 0.023(3) Uani 1 1 d . A -1
C34 C 0.7765(10) 0.4180(9) 0.0991(7) 0.027(3) Uani 1 1 d . A -1
C35 C 0.8036(14) 0.4034(11) 0.0177(10) 0.049(4) Uani 1 1 d . A -1
H35 H 0.8407 0.3535 0.0087 0.058 Uiso 1 1 calc R A -1
C36 C 0.7749(15) 0.4634(11) -0.0498(10) 0.053(4) Uani 1 1 d . A -1
H36 H 0.7955 0.4554 -0.1039 0.064 Uiso 1 1 calc R A -1
C37 C 0.7171(13) 0.5343(10) -0.0389(8) 0.041(4) Uani 1 1 d . A -1
H37 H 0.6975 0.5729 -0.0859 0.049 Uiso 1 1 calc R A -1
C38 C 0.8688(11) 0.2934(12) 0.1656(10) 0.050(4) Uani 1 1 d . A -1
H38A H 0.8301 0.2441 0.1134 0.074 Uiso 1 1 calc R A -1
H38B H 0.8716 0.2533 0.2168 0.074 Uiso 1 1 calc R A -1
H38C H 0.9524 0.3377 0.1619 0.074 Uiso 1 1 calc R A -1
C39 C 1.0790(3) 0.7365(2) 0.2703(5) 0.079(6) Uani 1 1 d D A -1
H39A H 1.1293 0.7626 0.3295 0.094 Uiso 1 1 calc R A -1
H39B H 1.0699 0.7977 0.2398 0.094 Uiso 1 1 calc R A -1
C40 C 1.1403(15) 0.6794(16) 0.2208(13) 0.084(5) Uani 1 1 d . A -1
H40A H 1.2194 0.7297 0.2136 0.125 Uiso 1 1 calc R A -1
H40B H 1.0873 0.6504 0.1637 0.125 Uiso 1 1 calc R A -1
H40C H 1.1533 0.6217 0.2535 0.125 Uiso 1 1 calc R A -1
N5 N 0.5458(16) 0.0195(14) 0.1621(12) 0.024(2) Uani 0.50 1 d P B -1
C43 C 0.5286(19) 0.0255(17) 0.0713(14) 0.024(2) Uani 0.50 1 d P B -1
H43 H 0.5502 0.0946 0.0519 0.028 Uiso 0.50 1 calc PR B -1
C44 C 0.484(2) -0.0579(16) 0.0075(15) 0.024(2) Uani 0.50 1 d P B -1
H44A H 0.4769 -0.0442 -0.0518 0.028 Uiso 0.50 1 calc PR B -1
C45 C 0.4512(19) -0.1550(17) 0.0289(14) 0.024(2) Uani 0.50 1 d P B -1
H45 H 0.4270 -0.2127 -0.0137 0.028 Uiso 0.50 1 calc PR B -1
C46 C 0.4528(19) -0.1726(17) 0.1182(14) 0.024(2) Uani 0.50 1 d P B -1
H46 H 0.4116 -0.2416 0.1335 0.028 Uiso 0.50 1 calc PR B -1
C47 C 0.5166(19) -0.0863(17) 0.1860(15) 0.024(2) Uani 0.50 1 d P B -1
H47 H 0.5381 -0.1002 0.2446 0.028 Uiso 0.50 1 calc PR B -1

loop_
_atom_site_aniso_label
_atom_site_aniso_U_11
_atom_site_aniso_U_22
_atom_site_aniso_U_33
_atom_site_aniso_U_23
_atom_site_aniso_U_13
_atom_site_aniso_U_12
Eu1 0.0226(2) 0.0183(2) 0.0192(2) -0.00093(19) 0.0048(2) 0.00894(18)
N1 0.018(4) 0.022(4) 0.023(4) -0.003(3) 0.007(3) 0.008(3)
C1 0.023(5) 0.024(5) 0.023(5) 0.000(4) 0.001(4) 0.009(4)
O1 0.065(4) 0.033(4) 0.032(4) 0.010(3) 0.026(4) 0.031(3)
Eu2 0.0158(2) 0.0176(2) 0.0209(3) -0.00105(19) 0.00500(19) 0.00481(18)
O2 0.022(3) 0.019(3) 0.014(3) -0.004(3) 0.000(3) 0.005(3)
N2 0.015(4) 0.024(4) 0.026(5) 0.000(4) 0.004(3) 0.005(3)
C2 0.014(4) 0.019(4) 0.028(5) -0.001(4) 0.002(4) 0.009(4)
N3 0.027(5) 0.032(5) 0.023(5) 0.013(4) 0.002(4) 0.003(4)
O3 0.014(3) 0.028(4) 0.028(4) -0.008(3) -0.007(3) 0.000(3)
C3 0.016(4) 0.022(5) 0.020(5) 0.000(4) -0.001(4) 0.003(4)
N4 0.040(4) 0.038(4) 0.024(5) 0.009(4) 0.010(4) 0.032(4)
O4 0.014(3) 0.022(3) 0.017(3) -0.011(3) -0.005(3) -0.004(3)
C4 0.021(5) 0.018(5) 0.034(6) 0.001(4) 0.003(5) 0.006(4)
O5 0.021(3) 0.023(3) 0.018(3) -0.002(3) 0.008(3) 0.010(3)
C5 0.022(5) 0.037(6) 0.029(6) 0.009(5) 0.004(5) 0.007(5)
O6 0.055(4) 0.046(4) 0.061(5) 0.017(4) 0.041(4) 0.036(3)
C6 0.028(6) 0.027(5) 0.042(7) 0.014(5) -0.005(5) 0.006(5)
C7 0.032(6) 0.025(5) 0.041(7) 0.005(5) 0.001(5) 0.012(5)
O7 0.0225(8) 0.096(6) 0.133(6) -0.018(6) 0.004(5) 0.015(3)
O8 0.022(3) 0.042(4) 0.021(4) -0.002(3) 0.006(3) 0.012(3)
C8 0.023(5) 0.017(4) 0.025(5) 0.001(4) 0.002(4) 0.009(4)
O9 0.029(4) 0.034(4) 0.038(4) -0.002(4) 0.014(3) 0.012(3)
C9 0.040(6) 0.014(5) 0.048(7) -0.005(5) 0.011(5) 0.014(4)
C10 0.031(5) 0.023(5) 0.028(6) -0.013(4) 0.002(5) 0.012(4)
O10 0.024(4) 0.078(7) 0.040(5) -0.001(5) -0.005(4) -0.002(5)
C11 0.020(4) 0.020(5) 0.019(5) -0.001(4) 0.004(4) 0.011(4)
O11 0.018(4) 0.046(5) 0.112(9) -0.024(6) 0.012(5) 0.011(4)
O12 0.030(4) 0.041(4) 0.030(4) -0.009(4) 0.011(3) 0.011(3)
C12 0.015(3) 0.026(4) 0.022(4) -0.001(3) 0.010(3) 0.012(3)
O13 0.023(4) 0.071(6) 0.032(5) -0.010(4) 0.003(3) 0.020(4)
C13 0.026(4) 0.020(4) 0.023(4) -0.003(3) 0.003(3) 0.018(3)
C14 0.022(4) 0.020(4) 0.017(5) 0.005(4) 0.002(4) 0.014(4)
O14 0.045(4) 0.075(5) 0.055(5) 0.023(4) 0.025(4) 0.045(4)
C15 0.021(5) 0.021(5) 0.021(5) -0.001(4) -0.005(4) 0.012(4)
C16 0.039(6) 0.024(5) 0.033(6) -0.011(5) -0.004(5) 0.010(5)
C17 0.060(7) 0.030(6) 0.016(5) -0.006(5) 0.005(5) 0.019(5)
C18 0.050(6) 0.028(5) 0.018(5) 0.003(4) 0.012(5) 0.018(5)
C19 0.024(5) 0.033(6) 0.030(6) -0.010(5) -0.002(5) 0.004(5)
C20 0.017(4) 0.018(5) 0.024(5) -0.010(4) 0.005(4) -0.001(4)
C21 0.016(4) 0.030(5) 0.024(5) -0.003(4) 0.007(4) 0.013(4)
C22 0.012(4) 0.027(5) 0.029(5) -0.004(4) 0.006(4) 0.010(4)
C23 0.020(5) 0.020(5) 0.035(6) 0.001(5) 0.004(5) 0.004(4)
C24 0.033(5) 0.038(6) 0.039(6) 0.003(5) 0.016(5) 0.019(5)
C25 0.025(5) 0.028(5) 0.050(7) 0.011(5) 0.020(5) 0.014(4)
C26 0.023(5) 0.021(5) 0.041(6) 0.000(5) 0.016(5) 0.010(4)
C27 0.024(5) 0.015(4) 0.039(6) -0.006(4) 0.010(4) 0.010(4)
C28 0.021(5) 0.018(5) 0.039(6) -0.001(5) 0.014(5) 0.000(4)
C29 0.023(5) 0.027(5) 0.029(6) -0.009(5) 0.001(5) 0.007(4)
C30 0.023(4) 0.027(5) 0.022(5) 0.005(4) 0.011(4) 0.012(4)
C31 0.015(5) 0.027(5) 0.021(5) 0.001(4) -0.001(4) 0.003(4)
C32 0.023(5) 0.021(5) 0.018(5) -0.005(4) 0.005(4) -0.004(4)
C33 0.021(5) 0.019(5) 0.027(5) -0.003(4) 0.010(4) 0.002(4)
C34 0.038(5) 0.022(5) 0.025(5) -0.004(4) 0.020(4) 0.010(4)
C35 0.062(8) 0.036(7) 0.052(8) -0.004(6) 0.030(6) 0.013(6)
C36 0.082(9) 0.037(7) 0.045(7) -0.001(6) 0.041(7) 0.012(7)
C37 0.056(8) 0.026(6) 0.027(6) -0.001(5) 0.018(6) -0.005(6)
C38 0.035(5) 0.062(8) 0.072(9) 0.013(7) 0.037(6) 0.029(5)
C39 0.027(6) 0.080(11) 0.122(14) -0.042(10) 0.034(8) 0.002(7)
C40 0.087(8) 0.133(13) 0.082(11) 0.021(10) 0.051(8) 0.083(8)
N5 0.025(4) 0.020(4) 0.023(4) 0.006(3) 0.001(3) 0.008(3)
C43 0.025(4) 0.020(4) 0.023(4) 0.006(3) 0.001(3) 0.008(3)
C44 0.025(4) 0.020(4) 0.023(4) 0.006(3) 0.001(3) 0.008(3)
C45 0.025(4) 0.020(4) 0.023(4) 0.006(3) 0.001(3) 0.008(3)
C46 0.025(4) 0.020(4) 0.023(4) 0.006(3) 0.001(3) 0.008(3)
C47 0.025(4) 0.020(4) 0.023(4) 0.006(3) 0.001(3) 0.008(3)

loop_
_atom_type_symbol
_atom_type_description
_atom_type_scat_dispersion_real
_atom_type_scat_dispersion_imag
_atom_type_scat_source
C C 0.0033 0.0016 'International Tables Vol C Tables 4.2.6.8 and 6.1.1.4'
H H 0.0000 0.0000 'International Tables Vol C Tables 4.2.6.8 and 6.1.1.4'
N N 0.0061 0.0033 'International Tables Vol C Tables 4.2.6.8 and 6.1.1.4'
O O 0.0106 0.0060 'International Tables Vol C Tables 4.2.6.8 and 6.1.1.4'
Eu Eu -0.1578 3.6682 'International Tables Vol C Tables 4.2.6.8 and 6.1.1.4'

loop_
_geom_angle_atom_site_label_1
_geom_angle_atom_site_label_2
_geom_angle_atom_site_label_3
_geom_angle
O1 Eu1 O2 144.8(3)
O1 Eu1 O7 92.1(3)
O2 Eu1 O7 79.4(3)
O1 Eu1 O5 143.9(3)
O2 Eu1 O5 69.5(2)
O7 Eu1 O5 83.5(3)
O1 Eu1 O8 103.7(3)
O2 Eu1 O8 86.7(3)
O7 Eu1 O8 164.2(3)
O5 Eu1 O8 84.6(2)
O1 Eu1 N1 72.9(3)
O2 Eu1 N1 77.3(3)
O7 Eu1 N1 107.36(19)
O5 Eu1 N1 142.5(3)
O8 Eu1 N1 76.5(3)
O1 Eu1 O9 78.9(3)
O2 Eu1 O9 130.0(3)
O7 Eu1 O9 135.8(2)
O5 Eu1 O9 79.6(2)
O8 Eu1 O9 51.2(3)
N1 Eu1 O9 110.9(3)
O1 Eu1 O6 81.1(3)
O2 Eu1 O6 122.8(3)
O7 Eu1 O6 63.2(2)
O5 Eu1 O6 65.0(3)
O8 Eu1 O6 120.3(3)
N1 Eu1 O6 152.1(3)
O9 Eu1 O6 72.6(3)
O1 Eu1 N3 91.1(3)
O2 Eu1 N3 109.0(3)
O7 Eu1 N3 158.9(2)
O5 Eu1 N3 81.7(2)
O8 Eu1 N3 25.5(3)
N1 Eu1 N3 93.5(3)
O9 Eu1 N3 25.8(3)
O6 Eu1 N3 96.8(3)
O1 Eu1 Eu2 166.2(2)
O2 Eu1 Eu2 35.18(17)
O7 Eu1 Eu2 74.2(3)
O5 Eu1 Eu2 35.04(16)
O8 Eu1 Eu2 90.1(2)
N1 Eu1 Eu2 112.1(2)
O9 Eu1 Eu2 109.8(2)
O6 Eu1 Eu2 91.2(2)
N3 Eu1 Eu2 101.2(2)
C11 N1 C12 116.7(9)
C11 N1 Eu1 130.0(8)
C12 N1 Eu1 113.1(6)
O1 C1 C2 124.0(11)
O1 C1 C10 117.1(10)
C2 C1 C10 118.8(10)
C1 O1 Eu1 140.1(7)
O4 Eu2 O5 140.1(3)
O4 Eu2 O2 143.4(2)
O5 Eu2 O2 70.2(2)
O4 Eu2 O11 82.0(2)
O5 Eu2 O11 76.79(17)
O2 Eu2 O11 89.62(19)
O4 Eu2 O12 87.5(3)
O5 Eu2 O12 127.1(2)
O2 Eu2 O12 80.5(3)
O11 Eu2 O12 147.2(2)
O4 Eu2 O13 110.9(3)
O5 Eu2 O13 84.4(3)
O2 Eu2 O13 87.7(3)
O11 Eu2 O13 160.7(2)
O12 Eu2 O13 50.7(3)
O4 Eu2 N2 71.6(3)
O5 Eu2 N2 78.0(3)
O2 Eu2 N2 145.0(2)
O11 Eu2 N2 97.1(2)
O12 Eu2 N2 108.9(3)
O13 Eu2 N2 74.8(3)
O4 Eu2 O3 79.2(2)
O5 Eu2 O3 125.6(3)
O2 Eu2 O3 64.2(2)
O11 Eu2 O3 74.9(2)
O12 Eu2 O3 72.6(3)
O13 Eu2 O3 120.5(3)
N2 Eu2 O3 150.5(3)
O4 Eu2 N4 98.0(3)
O5 Eu2 N4 107.7(2)
O2 Eu2 N4 85.5(3)
O11 Eu2 N4 171.7(2)
O12 Eu2 N4 25.0(2)
O13 Eu2 N4 25.9(3)
N2 Eu2 N4 90.7(3)
O3 Eu2 N4 96.9(3)
O4 Eu2 C14 123.2(2)
O5 Eu2 C14 91.2(2)
O2 Eu2 C14 21.1(2)
O11 Eu2 C14 92.1(2)
O12 Eu2 C14 68.0(3)
O13 Eu2 C14 92.2(3)
N2 Eu2 C14 163.7(2)
O3 Eu2 C14 45.3(2)
N4 Eu2 C14 80.9(3)
O4 Eu2 Eu1 158.3(2)
O5 Eu2 Eu1 35.89(17)
O2 Eu2 Eu1 35.05(17)
O11 Eu2 Eu1 76.47(3)
O12 Eu2 Eu1 109.1(2)
O13 Eu2 Eu1 90.6(2)
N2 Eu2 Eu1 113.7(2)
O3 Eu2 Eu1 92.30(18)
N4 Eu2 Eu1 102.92(18)
C14 Eu2 Eu1 55.58(18)
C14 O2 Eu1 127.5(6)
C14 O2 Eu2 120.3(6)
Eu1 O2 Eu2 109.8(3)
C30 N2 C31 115.3(9)
C30 N2 Eu2 131.8(7)
C31 N2 Eu2 112.9(6)
C1 C2 C3 120.3(10)
C1 C2 C11 121.0(10)
C3 C2 C11 118.7(10)
O10 N3 O8 122.3(11)
O10 N3 O9 121.8(10)
O8 N3 O9 115.9(8)
O10 N3 Eu1 177.7(8)
O8 N3 Eu1 57.2(5)
O9 N3 Eu1 58.7(5)
C15 O3 C19 118.6(8)
C15 O3 Eu2 115.7(5)
C19 O3 Eu2 125.6(7)
C4 C3 C8 116.3(10)
C4 C3 C2 125.3(11)
C8 C3 C2 118.4(10)
O12 N4 O14 121.8(10)
O12 N4 O13 117.7(9)
O14 N4 O13 120.5(9)
O12 N4 Eu2 58.9(6)
O14 N4 Eu2 174.4(8)
O13 N4 Eu2 59.4(5)
C20 O4 Eu2 144.6(6)
C5 C4 C3 121.6(11)
C5 C4 H4 119.2
C3 C4 H4 119.2
C33 O5 Eu2 125.0(6)
C33 O5 Eu1 120.1(6)
Eu2 O5 Eu1 109.1(3)
C4 C5 C6 121.3(12)
C4 C5 H5 119.3
C6 C5 H5 119.3
C34 O6 C38 116.2(10)
C34 O6 Eu1 116.8(7)
C38 O6 Eu1 126.6(8)
C7 C6 C5 119.9(12)
C7 C6 H6 120.0
C5 C6 H6 120.0
C6 C7 C8 120.8(12)
C6 C7 H7 119.6
C8 C7 H7 119.6
C41 O7 Eu1 103.93(14)
C41 O7 H7A 134.7
Eu1 O7 H7A 114.0
C41 C42 H42A 109.5
C41 C42 H42B 109.5
H42A C42 H42B 109.5
C41 C42 H42C 109.5
H42A C42 H42C 109.5
H42B C42 H42C 109.5
O7 C41 C42 107.6(4)
O7 C41 H41A 110.2
C42 C41 H41A 110.2
O7 C41 H41B 110.2
C42 C41 H41B 110.2
H41A C41 H41B 108.5
N3 O8 Eu1 97.3(6)
C7 C8 C3 120.0(11)
C7 C8 C9 120.3(11)
C3 C8 C9 119.6(10)
N3 O9 Eu1 95.5(6)
C10 C9 C8 120.7(11)
C10 C9 H9 119.6
C8 C9 H9 119.6
C9 C10 C1 122.0(12)
C9 C10 H10 119.0
C1 C10 H10 119.0
N1 C11 C2 128.2(10)
N1 C11 H11 115.9
C2 C11 H11 115.9
C39 O11 Eu2 132.42(18)
C39 O11 H11A 114.7
Eu2 O11 H11A 110.1
N4 O12 Eu2 96.1(7)
N1 C12 C13 110.9(8)
N1 C12 H12A 109.5
C13 C12 H12A 109.5
N1 C12 H12B 109.5
C13 C12 H12B 109.5
H12A C12 H12B 108.0
N4 O13 Eu2 94.7(6)
C18 C13 C14 118.9(9)
C18 C13 C12 123.5(10)
C14 C13 C12 117.6(9)
O2 C14 C13 123.1(8)
O2 C14 C15 118.1(9)
C13 C14 C15 118.8(9)
O2 C14 Eu2 38.6(4)
C13 C14 Eu2 153.5(7)
C15 C14 Eu2 82.6(6)
O3 C15 C16 123.7(9)
O3 C15 C14 114.4(9)
C16 C15 C14 121.9(10)
C15 C16 C17 118.6(10)
C15 C16 H16 120.7
C17 C16 H16 120.7
C18 C17 C16 118.9(10)
C18 C17 H17 120.5
C16 C17 H17 120.5
C13 C18 C17 122.8(11)
C13 C18 H18 118.6
C17 C18 H18 118.6
O3 C19 H19A 109.5
O3 C19 H19B 109.5
H19A C19 H19B 109.5
O3 C19 H19C 109.5
H19A C19 H19C 109.5
H19B C19 H19C 109.5
O4 C20 C21 123.7(8)
O4 C20 C29 117.3(9)
C21 C20 C29 118.8(10)
C20 C21 C22 119.8(9)
C20 C21 C30 120.5(10)
C22 C21 C30 119.6(9)
C23 C22 C27 116.3(10)
C23 C22 C21 124.2(9)
C27 C22 C21 119.4(10)
C24 C23 C22 122.2(10)
C24 C23 H23 118.9
C22 C23 H23 118.9
C23 C24 C25 121.2(12)
C23 C24 H24 119.4
C25 C24 H24 119.4
C26 C25 C24 117.8(11)
C26 C25 H25 121.1
C24 C25 H25 121.1
C25 C26 C27 122.8(9)
C25 C26 H26 118.6
C27 C26 H26 118.6
C26 C27 C28 121.2(9)
C26 C27 C22 119.6(10)
C28 C27 C22 119.1(10)
C29 C28 C27 121.9(9)
C29 C28 H28 119.0
C27 C28 H28 119.0
C28 C29 C20 120.7(10)
C28 C29 H29 119.7
C20 C29 H29 119.7
N2 C30 C21 127.4(10)
N2 C30 H30 116.3
C21 C30 H30 116.3
N2 C31 C32 110.3(8)
N2 C31 H31A 109.6
C32 C31 H31A 109.6
N2 C31 H31B 109.6
C32 C31 H31B 109.6
H31A C31 H31B 108.1
C33 C32 C37 118.5(12)
C33 C32 C31 119.2(10)
C37 C32 C31 122.2(11)
O5 C33 C32 121.8(10)
O5 C33 C34 119.4(10)
C32 C33 C34 118.8(10)
C35 C34 O6 125.3(12)
C35 C34 C33 121.0(12)
O6 C34 C33 113.7(10)
C36 C35 C34 119.2(14)
C36 C35 H35 120.4
C34 C35 H35 120.4
C37 C36 C35 121.3(14)
C37 C36 H36 119.3
C35 C36 H36 119.3
C36 C37 C32 121.1(13)
C36 C37 H37 119.5
C32 C37 H37 119.5
O11 C39 C40 107.1(7)
O11 C39 H39A 110.3
C40 C39 H39A 110.3
O11 C39 H39B 110.3
C40 C39 H39B 110.3
H39A C39 H39B 108.6
C39 C40 H40A 109.5
C39 C40 H40B 109.5
H40A C40 H40B 109.5
C39 C40 H40C 109.5
H40A C40 H40C 109.5
H40B C40 H40C 109.5
C47 N5 C43 112.8(18)
C44 C43 N5 127(2)
C44 C43 H43 116.3
N5 C43 H43 116.3
C45 C44 C43 120(2)
C45 C44 H44A 120.0
C43 C44 H44A 120.0
C44 C45 C46 118(2)
C44 C45 H45 120.8
C46 C45 H45 120.8
C45 C46 C47 121.0(19)
C45 C46 H46 119.5
C47 C46 H46 119.5
N5 C47 C46 118.3(19)
N5 C47 H47 120.9
C46 C47 H47 120.9

loop_
_geom_bond_atom_site_label_1
_geom_bond_atom_site_label_2
_geom_bond_distance
Eu1 O1 2.219(8)
Eu1 O2 2.353(7)
Eu1 O7 2.3786(14)
Eu1 O5 2.392(7)
Eu1 O8 2.470(7)
Eu1 N1 2.487(9)
Eu1 O9 2.501(8)
Eu1 O6 2.534(9)
Eu1 N3 2.913(9)
Eu1 Eu2 3.8560(13)
N1 C11 1.275(14)
N1 C12 1.479(14)
C1 O1 1.317(14)
C1 C2 1.401(16)
C1 C10 1.448(17)
Eu2 O4 2.201(7)
Eu2 O5 2.342(7)
Eu2 O2 2.361(7)
Eu2 O11 2.4195(12)
Eu2 O12 2.486(9)
Eu2 O13 2.494(8)
Eu2 N2 2.496(9)
Eu2 O3 2.560(7)
Eu2 N4 2.887(10)
Eu2 C14 3.268(10)
O2 C14 1.364(12)
N2 C30 1.291(14)
N2 C31 1.483(13)
C2 C3 1.446(15)
C2 C11 1.461(15)
N3 O10 1.220(12)
N3 O8 1.263(12)
N3 O9 1.272(14)
O3 C15 1.373(13)
O3 C19 1.439(12)
C3 C4 1.422(16)
C3 C8 1.433(16)
N4 O12 1.226(11)
N4 O14 1.250(13)
N4 O13 1.264(13)
O4 C20 1.321(13)
C4 C5 1.373(17)
C4 H4 0.9300
O5 C33 1.353(13)
C5 C6 1.389(19)
C5 H5 0.9300
O6 C34 1.399(15)
O6 C38 1.432(17)
C6 C7 1.355(19)
C6 H6 0.9300
C7 C8 1.427(16)
C7 H7 0.9300
O7 C41 1.322(2)
O7 H7A 0.8469
C42 C41 1.5098(11)
C42 H42A 0.9600
C42 H42B 0.9600
C42 H42C 0.9600
C41 H41A 0.9700
C41 H41B 0.9700
C8 C9 1.437(18)
C9 C10 1.333(17)
C9 H9 0.9300
C10 H10 0.9300
C11 H11 0.9300
O11 C39 1.496(2)
O11 H11A 0.8554
C12 C13 1.512(13)
C12 H12A 0.9700
C12 H12B 0.9700
C13 C18 1.378(15)
C13 C14 1.409(15)
C14 C15 1.410(13)
C15 C16 1.392(16)
C16 C17 1.415(18)
C16 H16 0.9300
C17 C18 1.392(15)
C17 H17 0.9300
C18 H18 0.9300
C19 H19A 0.9600
C19 H19B 0.9600
C19 H19C 0.9600
C20 C21 1.414(15)
C20 C29 1.443(13)
C21 C22 1.444(16)
C21 C30 1.453(14)
C22 C23 1.412(16)
C22 C27 1.428(13)
C23 C24 1.364(17)
C23 H23 0.9300
C24 C25 1.408(15)
C24 H24 0.9300
C25 C26 1.359(17)
C25 H25 0.9300
C26 C27 1.402(16)
C26 H26 0.9300
C27 C28 1.408(16)
C28 C29 1.370(16)
C28 H28 0.9300
C29 H29 0.9300
C30 H30 0.9300
C31 C32 1.503(17)
C31 H31A 0.9700
C31 H31B 0.9700
C32 C33 1.402(16)
C32 C37 1.416(17)
C33 C34 1.419(17)
C34 C35 1.385(18)
C35 C36 1.38(2)
C35 H35 0.9300
C36 C37 1.36(2)
C36 H36 0.9300
C37 H37 0.9300
C38 H38A 0.9600
C38 H38B 0.9600
C38 H38C 0.9600
C39 C40 1.501(19)
C39 H39A 0.9700
C39 H39B 0.9700
C40 H40A 0.9600
C40 H40B 0.9600
C40 H40C 0.9600
N5 C47 1.39(3)
N5 C43 1.39(3)
C43 C44 1.35(3)
C43 H43 0.9300
C44 C45 1.27(3)
C44 H44A 0.9300
C45 C46 1.40(3)
C45 H45 0.9300
C46 C47 1.43(3)
C46 H46 0.9300
C47 H47 0.9300

loop_
_geom_hbond_atom_site_label_D
_geom_hbond_atom_site_label_H
_geom_hbond_atom_site_label_A
_geom_hbond_distance_DH
_geom_hbond_distance_HA
_geom_hbond_distance_DA
_geom_hbond_angle_DHA
O7 H7A O6 0.85 2.17 2.577(10) 109.3
O11 H11A O7 0.86 1.88 2.715(10) 163.4

loop_
_geom_torsion_atom_site_label_1
_geom_torsion_atom_site_label_2
_geom_torsion_atom_site_label_3
_geom_torsion_atom_site_label_4
_geom_torsion
O1 Eu1 N1 C11 7.1(8)
O2 Eu1 N1 C11 -154.1(9)
O7 Eu1 N1 C11 -79.7(9)
O5 Eu1 N1 C11 178.0(7)
O8 Eu1 N1 C11 116.3(8)
O9 Eu1 N1 C11 77.6(9)
O6 Eu1 N1 C11 -14.5(11)
N3 Eu1 N1 C11 97.2(8)
Eu2 Eu1 N1 C11 -159.2(8)
O1 Eu1 N1 C12 -169.6(6)
O2 Eu1 N1 C12 29.2(6)
O7 Eu1 N1 C12 103.7(6)
O5 Eu1 N1 C12 1.3(8)
O8 Eu1 N1 C12 -60.4(6)
O9 Eu1 N1 C12 -99.0(6)
O6 Eu1 N1 C12 168.8(6)
N3 Eu1 N1 C12 -79.5(6)
Eu2 Eu1 N1 C12 24.1(6)
C2 C1 O1 Eu1 26.0(17)
C10 C1 O1 Eu1 -157.2(8)
O2 Eu1 O1 C1 10.3(14)
O7 Eu1 O1 C1 84.7(11)
O5 Eu1 O1 C1 166.5(9)
O8 Eu1 O1 C1 -93.8(11)
N1 Eu1 O1 C1 -22.8(11)
O9 Eu1 O1 C1 -139.0(11)
O6 Eu1 O1 C1 147.1(11)
N3 Eu1 O1 C1 -116.1(11)
Eu2 Eu1 O1 C1 90.5(14)
O1 Eu1 Eu2 O4 1.5(10)
O2 Eu1 Eu2 O4 101.4(6)
O7 Eu1 Eu2 O4 7.5(5)
O5 Eu1 Eu2 O4 -94.0(6)
O8 Eu1 Eu2 O4 -174.4(5)
N1 Eu1 Eu2 O4 110.2(5)
O9 Eu1 Eu2 O4 -126.1(5)
O6 Eu1 Eu2 O4 -54.1(5)
N3 Eu1 Eu2 O4 -151.3(5)
O1 Eu1 Eu2 O5 95.5(9)
O2 Eu1 Eu2 O5 -164.6(4)
O7 Eu1 Eu2 O5 101.5(3)
O8 Eu1 Eu2 O5 -80.4(3)
N1 Eu1 Eu2 O5 -155.8(3)
O9 Eu1 Eu2 O5 -32.1(4)
O6 Eu1 Eu2 O5 39.9(3)
N3 Eu1 Eu2 O5 -57.3(4)
O1 Eu1 Eu2 O2 -99.9(9)
O7 Eu1 Eu2 O2 -93.9(3)
O5 Eu1 Eu2 O2 164.6(4)
O8 Eu1 Eu2 O2 84.2(3)
N1 Eu1 Eu2 O2 8.8(4)
O9 Eu1 Eu2 O2 132.5(4)
O6 Eu1 Eu2 O2 -155.6(4)
N3 Eu1 Eu2 O2 107.2(4)
O1 Eu1 Eu2 O11 9.4(9)
O2 Eu1 Eu2 O11 109.3(3)
O7 Eu1 Eu2 O11 15.42(10)
O5 Eu1 Eu2 O11 -86.1(3)
O8 Eu1 Eu2 O11 -166.5(2)
N1 Eu1 Eu2 O11 118.1(2)
O9 Eu1 Eu2 O11 -118.2(2)
O6 Eu1 Eu2 O11 -46.2(2)
N3 Eu1 Eu2 O11 -143.4(2)
O1 Eu1 Eu2 O12 -136.8(9)
O2 Eu1 Eu2 O12 -36.9(4)
O7 Eu1 Eu2 O12 -130.8(2)
O5 Eu1 Eu2 O12 127.6(3)
O8 Eu1 Eu2 O12 47.3(3)
N1 Eu1 Eu2 O12 -28.1(3)
O9 Eu1 Eu2 O12 95.6(3)
O6 Eu1 Eu2 O12 167.5(3)
N3 Eu1 Eu2 O12 70.3(3)
O1 Eu1 Eu2 O13 175.0(9)
O2 Eu1 Eu2 O13 -85.1(4)
O7 Eu1 Eu2 O13 -179.0(2)
O5 Eu1 Eu2 O13 79.5(3)
O8 Eu1 Eu2 O13 -0.9(3)
N1 Eu1 Eu2 O13 -76.3(3)
O9 Eu1 Eu2 O13 47.4(3)
O6 Eu1 Eu2 O13 119.3(3)
N3 Eu1 Eu2 O13 22.1(3)
O1 Eu1 Eu2 N2 101.4(9)
O2 Eu1 Eu2 N2 -158.7(4)
O7 Eu1 Eu2 N2 107.3(2)
O5 Eu1 Eu2 N2 5.8(4)
O8 Eu1 Eu2 N2 -74.6(3)
N1 Eu1 Eu2 N2 -150.0(3)
O9 Eu1 Eu2 N2 -26.2(3)
O6 Eu1 Eu2 N2 45.7(3)
N3 Eu1 Eu2 N2 -51.5(3)
O1 Eu1 Eu2 O3 -64.4(9)
O2 Eu1 Eu2 O3 35.5(3)
O7 Eu1 Eu2 O3 -58.45(19)
O5 Eu1 Eu2 O3 -160.0(3)
O8 Eu1 Eu2 O3 119.6(3)
N1 Eu1 Eu2 O3 44.2(3)
O9 Eu1 Eu2 O3 168.0(3)
O6 Eu1 Eu2 O3 -120.1(3)
N3 Eu1 Eu2 O3 142.7(3)
O1 Eu1 Eu2 N4 -162.0(9)
O2 Eu1 Eu2 N4 -62.1(3)
O7 Eu1 Eu2 N4 -156.04(19)
O5 Eu1 Eu2 N4 102.4(3)
O8 Eu1 Eu2 N4 22.1(3)
N1 Eu1 Eu2 N4 -53.3(3)
O9 Eu1 Eu2 N4 70.4(3)
O6 Eu1 Eu2 N4 142.3(3)
N3 Eu1 Eu2 N4 45.1(3)
O1 Eu1 Eu2 C14 -92.7(9)
O2 Eu1 Eu2 C14 7.2(4)
O7 Eu1 Eu2 C14 -86.8(2)
O5 Eu1 Eu2 C14 171.7(4)
O8 Eu1 Eu2 C14 91.3(3)
N1 Eu1 Eu2 C14 15.9(3)
O9 Eu1 Eu2 C14 139.6(3)
O6 Eu1 Eu2 C14 -148.4(3)
N3 Eu1 Eu2 C14 114.4(3)
O1 Eu1 O2 C14 -6.0(10)
O7 Eu1 O2 C14 -84.3(7)
O5 Eu1 O2 C14 -171.3(8)
O8 Eu1 O2 C14 103.3(7)
N1 Eu1 O2 C14 26.4(7)
O9 Eu1 O2 C14 133.1(7)
O6 Eu1 O2 C14 -132.4(7)
N3 Eu1 O2 C14 115.7(7)
Eu2 Eu1 O2 C14 -161.9(9)
O1 Eu1 O2 Eu2 155.9(4)
O7 Eu1 O2 Eu2 77.6(3)
O5 Eu1 O2 Eu2 -9.4(2)
O8 Eu1 O2 Eu2 -94.8(3)
N1 Eu1 O2 Eu2 -171.7(3)
O9 Eu1 O2 Eu2 -65.0(4)
O6 Eu1 O2 Eu2 29.5(4)
N3 Eu1 O2 Eu2 -82.4(3)
O4 Eu2 O2 C14 20.9(9)
O5 Eu2 O2 C14 173.0(8)
O11 Eu2 O2 C14 96.9(7)
O12 Eu2 O2 C14 -51.7(7)
O13 Eu2 O2 C14 -102.2(7)
N2 Eu2 O2 C14 -161.2(7)
O3 Eu2 O2 C14 23.5(7)
N4 Eu2 O2 C14 -76.4(7)
Eu1 Eu2 O2 C14 163.4(9)
O4 Eu2 O2 Eu1 -142.5(4)
O5 Eu2 O2 Eu1 9.5(3)
O11 Eu2 O2 Eu1 -66.5(2)
O12 Eu2 O2 Eu1 144.9(3)
O13 Eu2 O2 Eu1 94.4(3)
N2 Eu2 O2 Eu1 35.4(6)
O3 Eu2 O2 Eu1 -139.9(4)
N4 Eu2 O2 Eu1 120.2(3)
C14 Eu2 O2 Eu1 -163.4(9)
O4 Eu2 N2 C30 -3.5(10)
O5 Eu2 N2 C30 -157.4(10)
O2 Eu2 N2 C30 177.8(9)
O11 Eu2 N2 C30 -82.5(10)
O12 Eu2 N2 C30 77.2(10)
O13 Eu2 N2 C30 115.3(11)
O3 Eu2 N2 C30 -10.7(14)
N4 Eu2 N2 C30 94.7(10)
C14 Eu2 N2 C30 153.3(10)
Eu1 Eu2 N2 C30 -160.9(9)
O4 Eu2 N2 C31 178.8(8)
O5 Eu2 N2 C31 24.9(7)
O2 Eu2 N2 C31 0.1(10)
O11 Eu2 N2 C31 99.7(7)
O12 Eu2 N2 C31 -100.5(7)
O13 Eu2 N2 C31 -62.4(7)
O3 Eu2 N2 C31 171.6(6)
N4 Eu2 N2 C31 -83.0(7)
C14 Eu2 N2 C31 -24.4(15)
Eu1 Eu2 N2 C31 21.4(8)
O1 C1 C2 C3 175.0(9)
C10 C1 C2 C3 -1.7(14)
O1 C1 C2 C11 -4.4(15)
C10 C1 C2 C11 179.0(9)
O1 Eu1 N3 O10 42(25)
O2 Eu1 N3 O10 -109(25)
O7 Eu1 N3 O10 141(25)
O5 Eu1 N3 O10 -174(25)
O8 Eu1 N3 O10 -79(25)
N1 Eu1 N3 O10 -31(25)
O9 Eu1 N3 O10 103(25)
O6 Eu1 N3 O10 123(25)
Eu2 Eu1 N3 O10 -144(25)
O1 Eu1 N3 O8 120.7(6)
O2 Eu1 N3 O8 -30.0(7)
O7 Eu1 N3 O8 -140.7(9)
O5 Eu1 N3 O8 -94.8(6)
N1 Eu1 N3 O8 47.7(6)
O9 Eu1 N3 O8 -178.2(10)
O6 Eu1 N3 O8 -158.2(6)
Eu2 Eu1 N3 O8 -65.6(6)
O1 Eu1 N3 O9 -61.2(6)
O2 Eu1 N3 O9 148.2(6)
O7 Eu1 N3 O9 37.5(12)
O5 Eu1 N3 O9 83.3(6)
O8 Eu1 N3 O9 178.2(10)
N1 Eu1 N3 O9 -134.1(6)
O6 Eu1 N3 O9 20.0(6)
Eu2 Eu1 N3 O9 112.6(6)
O4 Eu2 O3 C15 157.9(8)
O5 Eu2 O3 C15 -56.6(8)
O2 Eu2 O3 C15 -20.5(7)
O11 Eu2 O3 C15 -117.6(7)
O12 Eu2 O3 C15 67.1(7)
O13 Eu2 O3 C15 49.8(8)
N2 Eu2 O3 C15 164.9(7)
N4 Eu2 O3 C15 61.1(8)
C14 Eu2 O3 C15 -8.9(7)
Eu1 Eu2 O3 C15 -42.3(7)
O4 Eu2 O3 C19 -17.6(9)
O5 Eu2 O3 C19 127.9(9)
O2 Eu2 O3 C19 164.0(10)
O11 Eu2 O3 C19 66.9(9)
O12 Eu2 O3 C19 -108.4(9)
O13 Eu2 O3 C19 -125.7(9)
N2 Eu2 O3 C19 -10.6(12)
N4 Eu2 O3 C19 -114.5(9)
C14 Eu2 O3 C19 175.6(10)
Eu1 Eu2 O3 C19 142.2(9)
C1 C2 C3 C4 179.2(9)
C11 C2 C3 C4 -1.4(14)
C1 C2 C3 C8 -1.7(13)
C11 C2 C3 C8 177.6(8)
O4 Eu2 N4 O12 -66.3(7)
O5 Eu2 N4 O12 144.6(6)
O2 Eu2 N4 O12 77.1(6)
O11 Eu2 N4 O12 22.9(17)
O13 Eu2 N4 O12 171.1(11)
N2 Eu2 N4 O12 -137.7(7)
O3 Eu2 N4 O12 13.7(7)
C14 Eu2 N4 O12 56.3(6)
Eu1 Eu2 N4 O12 107.7(6)
O4 Eu2 N4 O14 32(8)
O5 Eu2 N4 O14 -117(8)
O2 Eu2 N4 O14 175(8)
O11 Eu2 N4 O14 121(7)
O12 Eu2 N4 O14 98(8)
O13 Eu2 N4 O14 -91(8)
N2 Eu2 N4 O14 -39(8)
O3 Eu2 N4 O14 112(8)
C14 Eu2 N4 O14 155(8)
Eu1 Eu2 N4 O14 -154(8)
O4 Eu2 N4 O13 122.6(7)
O5 Eu2 N4 O13 -26.5(7)
O2 Eu2 N4 O13 -94.1(7)
O11 Eu2 N4 O13 -148.3(11)
O12 Eu2 N4 O13 -171.1(11)
N2 Eu2 N4 O13 51.1(7)
O3 Eu2 N4 O13 -157.4(7)
C14 Eu2 N4 O13 -114.9(7)
Eu1 Eu2 N4 O13 -63.5(7)
O5 Eu2 O4 C20 37.7(14)
O2 Eu2 O4 C20 174.3(11)
O11 Eu2 O4 C20 95.9(12)
O12 Eu2 O4 C20 -115.3(12)
O13 Eu2 O4 C20 -69.4(13)
N2 Eu2 O4 C20 -4.5(12)
O3 Eu2 O4 C20 171.9(13)
N4 Eu2 O4 C20 -92.6(12)
C14 Eu2 O4 C20 -176.9(12)
Eu1 Eu2 O4 C20 103.6(12)
C8 C3 C4 C5 -2.3(14)
C2 C3 C4 C5 176.8(9)
O4 Eu2 O5 C33 -8.1(9)
O2 Eu2 O5 C33 -162.2(8)
O11 Eu2 O5 C33 -67.8(7)
O12 Eu2 O5 C33 137.3(7)
O13 Eu2 O5 C33 108.2(8)
N2 Eu2 O5 C33 32.6(8)
O3 Eu2 O5 C33 -128.0(7)
N4 Eu2 O5 C33 119.5(8)
C14 Eu2 O5 C33 -159.7(8)
Eu1 Eu2 O5 C33 -152.9(9)
O4 Eu2 O5 Eu1 144.8(3)
O2 Eu2 O5 Eu1 -9.3(3)
O11 Eu2 O5 Eu1 85.1(2)
O12 Eu2 O5 Eu1 -69.8(4)
O13 Eu2 O5 Eu1 -98.9(3)
N2 Eu2 O5 Eu1 -174.5(3)
O3 Eu2 O5 Eu1 24.9(4)
N4 Eu2 O5 Eu1 -87.6(3)
C14 Eu2 O5 Eu1 -6.8(3)
O1 Eu1 O5 C33 -1.8(9)
O2 Eu1 O5 C33 163.8(7)
O7 Eu1 O5 C33 82.8(7)
O8 Eu1 O5 C33 -107.6(7)
N1 Eu1 O5 C33 -167.0(6)
O9 Eu1 O5 C33 -56.1(7)
O6 Eu1 O5 C33 19.4(6)
N3 Eu1 O5 C33 -82.2(7)
Eu2 Eu1 O5 C33 154.4(8)
O1 Eu1 O5 Eu2 -156.2(4)
O2 Eu1 O5 Eu2 9.4(3)
O7 Eu1 O5 Eu2 -71.6(3)
O8 Eu1 O5 Eu2 97.9(3)
N1 Eu1 O5 Eu2 38.6(5)
O9 Eu1 O5 Eu2 149.5(3)
O6 Eu1 O5 Eu2 -135.0(4)
N3 Eu1 O5 Eu2 123.4(3)
C3 C4 C5 C6 0.2(16)
O1 Eu1 O6 C34 150.1(7)
O2 Eu1 O6 C34 -57.9(7)
O7 Eu1 O6 C34 -113.0(8)
O5 Eu1 O6 C34 -17.5(6)
O8 Eu1 O6 C34 49.4(8)
N1 Eu1 O6 C34 170.9(6)
O9 Eu1 O6 C34 69.0(7)
N3 Eu1 O6 C34 60.0(7)
Eu2 Eu1 O6 C34 -41.4(7)
O1 Eu1 O6 C38 -22.3(9)
O2 Eu1 O6 C38 129.7(8)
O7 Eu1 O6 C38 74.6(9)
O5 Eu1 O6 C38 170.2(9)
O8 Eu1 O6 C38 -123.0(8)
N1 Eu1 O6 C38 -1.4(12)
O9 Eu1 O6 C38 -103.4(9)
N3 Eu1 O6 C38 -112.4(9)
Eu2 Eu1 O6 C38 146.2(8)
C4 C5 C6 C7 1.4(17)
C5 C6 C7 C8 -0.8(17)
O1 Eu1 O7 C41 -77.2(6)
O2 Eu1 O7 C41 68.4(6)
O5 Eu1 O7 C41 138.7(6)
O8 Eu1 O7 C41 97.2(9)
N1 Eu1 O7 C41 -4.5(7)
O9 Eu1 O7 C41 -153.4(4)
O6 Eu1 O7 C41 -156.1(7)
N3 Eu1 O7 C41 -175.7(6)
Eu2 Eu1 O7 C41 104.2(6)
Eu1 O7 C41 C42 -151.8(4)
O10 N3 O8 Eu1 177.3(10)
O9 N3 O8 Eu1 -1.7(10)
O1 Eu1 O8 N3 -62.3(6)
O2 Eu1 O8 N3 151.8(6)
O7 Eu1 O8 N3 123.4(7)
O5 Eu1 O8 N3 82.1(6)
N1 Eu1 O8 N3 -130.5(6)
O9 Eu1 O8 N3 1.0(6)
O6 Eu1 O8 N3 25.3(7)
Eu2 Eu1 O8 N3 116.7(6)
C6 C7 C8 C3 -1.4(16)
C6 C7 C8 C9 179.6(10)
C4 C3 C8 C7 2.8(14)
C2 C3 C8 C7 -176.3(9)
C4 C3 C8 C9 -178.1(9)
C2 C3 C8 C9 2.8(14)
O10 N3 O9 Eu1 -177.4(10)
O8 N3 O9 Eu1 1.7(9)
O1 Eu1 O9 N3 116.8(6)
O2 Eu1 O9 N3 -40.6(7)
O7 Eu1 O9 N3 -161.7(6)
O5 Eu1 O9 N3 -92.4(6)
O8 Eu1 O9 N3 -1.0(6)
N1 Eu1 O9 N3 50.1(7)
O6 Eu1 O9 N3 -159.2(7)
Eu2 Eu1 O9 N3 -74.3(6)
C7 C8 C9 C10 178.8(10)
C3 C8 C9 C10 -0.3(15)
C8 C9 C10 C1 -3.3(16)
O1 C1 C10 C9 -172.6(10)
C2 C1 C10 C9 4.3(15)
C12 N1 C11 C2 180.0(9)
Eu1 N1 C11 C2 3.4(14)
C1 C2 C11 N1 -8.2(15)
C3 C2 C11 N1 172.4(9)
O4 Eu2 O11 C39 -1.6(4)
O5 Eu2 O11 C39 144.4(4)
O2 Eu2 O11 C39 -145.8(4)
O12 Eu2 O11 C39 -74.3(6)
O13 Eu2 O11 C39 132.2(8)
N2 Eu2 O11 C39 68.6(4)
O3 Eu2 O11 C39 -82.5(4)
N4 Eu2 O11 C39 -91.9(13)
C14 Eu2 O11 C39 -124.9(4)
Eu1 Eu2 O11 C39 -178.7(4)
O14 N4 O12 Eu2 -173.5(9)
O13 N4 O12 Eu2 8.6(10)
O4 Eu2 O12 N4 114.9(7)
O5 Eu2 O12 N4 -43.8(8)
O2 Eu2 O12 N4 -99.9(6)
O11 Eu2 O12 N4 -174.0(5)
O13 Eu2 O12 N4 -5.0(6)
N2 Eu2 O12 N4 45.3(7)
O3 Eu2 O12 N4 -165.7(7)
C14 Eu2 O12 N4 -117.6(7)
Eu1 Eu2 O12 N4 -79.4(6)
C11 N1 C12 C13 107.9(10)
Eu1 N1 C12 C13 -75.0(9)
O12 N4 O13 Eu2 -8.6(10)
O14 N4 O13 Eu2 173.5(9)
O4 Eu2 O13 N4 -63.3(7)
O5 Eu2 O13 N4 154.7(7)
O2 Eu2 O13 N4 84.4(7)
O11 Eu2 O13 N4 166.6(5)
O12 Eu2 O13 N4 4.8(6)
N2 Eu2 O13 N4 -126.2(7)
O3 Eu2 O13 N4 26.2(8)
C14 Eu2 O13 N4 63.7(7)
Eu1 Eu2 O13 N4 119.3(6)
N1 C12 C13 C18 -112.2(12)
N1 C12 C13 C14 65.7(12)
Eu1 O2 C14 C13 -46.2(13)
Eu2 O2 C14 C13 153.6(8)
Eu1 O2 C14 C15 134.8(8)
Eu2 O2 C14 C15 -25.4(12)
Eu1 O2 C14 Eu2 160.2(10)
C18 C13 C14 O2 177.5(11)
C12 C13 C14 O2 -0.6(15)
C18 C13 C14 C15 -3.5(16)
C12 C13 C14 C15 178.5(10)
C18 C13 C14 Eu2 -144.2(13)
C12 C13 C14 Eu2 38(2)
O4 Eu2 C14 O2 -165.3(7)
O5 Eu2 C14 O2 -6.6(7)
O11 Eu2 C14 O2 -83.5(7)
O12 Eu2 C14 O2 123.4(7)
O13 Eu2 C14 O2 77.8(7)
N2 Eu2 C14 O2 41.3(14)
O3 Eu2 C14 O2 -149.7(9)
N4 Eu2 C14 O2 101.1(7)
Eu1 Eu2 C14 O2 -11.5(6)
O4 Eu2 C14 C13 138.2(16)
O5 Eu2 C14 C13 -63.1(17)
O2 Eu2 C14 C13 -56.5(15)
O11 Eu2 C14 C13 -139.9(17)
O12 Eu2 C14 C13 66.9(16)
O13 Eu2 C14 C13 21.3(17)
N2 Eu2 C14 C13 -15(2)
O3 Eu2 C14 C13 153.8(18)
N4 Eu2 C14 C13 44.6(16)
Eu1 Eu2 C14 C13 -67.9(16)
O4 Eu2 C14 C15 -7.7(8)
O5 Eu2 C14 C15 150.9(6)
O2 Eu2 C14 C15 157.6(11)
O11 Eu2 C14 C15 74.1(6)
O12 Eu2 C14 C15 -79.1(7)
O13 Eu2 C14 C15 -124.7(7)
N2 Eu2 C14 C15 -161.2(10)
O3 Eu2 C14 C15 7.9(6)
N4 Eu2 C14 C15 -101.3(7)
Eu1 Eu2 C14 C15 146.1(7)
C19 O3 C15 C16 12.7(17)
Eu2 O3 C15 C16 -163.1(10)
C19 O3 C15 C14 -167.9(10)
Eu2 O3 C15 C14 16.2(12)
O2 C14 C15 O3 4.2(15)
C13 C14 C15 O3 -174.9(9)
Eu2 C14 C15 O3 -11.5(8)
O2 C14 C15 C16 -176.4(11)
C13 C14 C15 C16 4.5(17)
Eu2 C14 C15 C16 167.9(11)
O3 C15 C16 C17 175.7(11)
C14 C15 C16 C17 -3.6(19)
C15 C16 C17 C18 2(2)
C14 C13 C18 C17 1.8(19)
C12 C13 C18 C17 179.8(12)
C16 C17 C18 C13 -1(2)
Eu2 O4 C20 C21 9(2)
Eu2 O4 C20 C29 -166.1(9)
O4 C20 C21 C22 178.9(10)
C29 C20 C21 C22 -6.4(16)
O4 C20 C21 C30 -4.1(17)
C29 C20 C21 C30 170.5(10)
C20 C21 C22 C23 -175.9(11)
C30 C21 C22 C23 7.1(17)
C20 C21 C22 C27 6.5(16)
C30 C21 C22 C27 -170.5(10)
C27 C22 C23 C24 0.3(17)
C21 C22 C23 C24 -177.4(12)
C22 C23 C24 C25 0.8(19)
C23 C24 C25 C26 -0.5(19)
C24 C25 C26 C27 -0.9(18)
C25 C26 C27 C28 -179.1(12)
C25 C26 C27 C22 2.0(18)
C23 C22 C27 C26 -1.6(16)
C21 C22 C27 C26 176.2(10)
C23 C22 C27 C28 179.5(11)
C21 C22 C27 C28 -2.7(16)
C26 C27 C28 C29 -180.0(12)
C22 C27 C28 C29 -1.1(18)
C27 C28 C29 C20 1.2(19)
O4 C20 C29 C28 177.7(11)
C21 C20 C29 C28 2.7(18)
C31 N2 C30 C21 -175.5(10)
Eu2 N2 C30 C21 6.9(18)
C20 C21 C30 N2 -2.9(18)
C22 C21 C30 N2 174.1(11)
C30 N2 C31 C32 110.5(11)
Eu2 N2 C31 C32 -71.4(9)
N2 C31 C32 C33 66.8(12)
N2 C31 C32 C37 -110.6(11)
Eu2 O5 C33 C32 -51.8(12)
Eu1 O5 C33 C32 158.0(7)
Eu2 O5 C33 C34 129.6(8)
Eu1 O5 C33 C34 -20.6(11)
C37 C32 C33 O5 177.8(9)
C31 C32 C33 O5 0.3(14)
C37 C32 C33 C34 -3.6(14)
C31 C32 C33 C34 178.9(9)
C38 O6 C34 C35 9.3(15)
Eu1 O6 C34 C35 -163.9(9)
C38 O6 C34 C33 -172.4(9)
Eu1 O6 C34 C33 14.4(11)
O5 C33 C34 C35 -178.7(10)
C32 C33 C34 C35 2.7(15)
O5 C33 C34 O6 3.0(13)
C32 C33 C34 O6 -175.7(9)
O6 C34 C35 C36 178.3(11)
C33 C34 C35 C36 0.2(18)
C34 C35 C36 C37 -2(2)
C35 C36 C37 C32 1(2)
C33 C32 C37 C36 1.8(17)
C31 C32 C37 C36 179.2(11)
Eu2 O11 C39 C40 -147.3(8)
C47 N5 C43 C44 3(3)
N5 C43 C44 C45 1(4)
C43 C44 C45 C46 5(3)
C44 C45 C46 C47 -15(3)
C43 N5 C47 C46 -11(3)
C45 C46 C47 N5 18(3)
